data_7130872
loop_
_publ_author_name
'Taylor, Lauren L. K.'
'Andrews, Rebecca'
'Sung, April C. Y.'
'Vitorica-Yrezabal, I\~nigo J.'
'Riddell, Imogen A.'

_publ_section_title
;
 Synthesis and characterisation of an integratively self-sorted [Fe4L6]8+
 tetrahedron
;
_journal_name_full 'Chemical Communications'
_journal_paper_doi 10.1039/D2CC04624E
_journal_year 2022
_chemical_formula_moiety 'C114 H84 Fe4 N25, 7.999(Cl O4), 3.182(C2 H3 N1), H1 O1'
_chemical_formula_sum 'C120.39 H94.58 Cl8 Fe4 N28.2 O32.99'
_chemical_formula_weight 2971.07
_chemical_name_systematic C1
_space_group_crystal_system trigonal
_space_group_IT_number 148
_space_group_name_Hall '-R 3'
_space_group_name_H-M_alt 'R -3 :H'
_atom_sites_solution_hydrogens mixed
_audit_creation_date 2021-05-04
_audit_creation_method
;
Olex2 1.3
(compiled 2020.11.12 svn.r5f609507 for OlexSys, GUI svn.r6272)
;
_audit_update_record
;
2021-09-27 deposited with the CCDC.	2022-10-10 downloaded from the CCDC.
;
_cell_angle_alpha 90
_cell_angle_beta 90
_cell_angle_gamma 120
_cell_formula_units_Z 6
_cell_length_a 21.1400(7)
_cell_length_b 21.1400(7)
_cell_length_c 67.0247(16)
_cell_measurement_reflns_used 7566
_cell_measurement_temperature 293(2)
_cell_measurement_theta_max 21.6570
_cell_measurement_theta_min 1.6050
_cell_volume 25940.3(14)
_computing_cell_refinement 'CrysAlisPro 1.171.39.46 (Rigaku OD, 2018)'
_computing_data_collection 'CrysAlisPro 1.171.39.46 (Rigaku OD, 2018)'
_computing_data_reduction 'CrysAlisPro 1.171.39.46 (Rigaku OD, 2018)'
_computing_molecular_graphics 'Olex2 1.3 (Dolomanov et al., 2009)'
_computing_publication_material 'Olex2 1.3 (Dolomanov et al., 2009)'
_computing_structure_refinement 'SHELXL 2018/3 (Sheldrick, 2015)'
_computing_structure_solution 'ShelXT (Sheldrick, 2015)'
_diffrn_ambient_temperature 293(2)
_diffrn_detector_area_resol_mean 0.0350
_diffrn_detector_type 'Rigaku Saturn724+'
_diffrn_measured_fraction_theta_full 0.997
_diffrn_measured_fraction_theta_max 0.997
_diffrn_measurement_details
;
List of Runs (angles in degrees, time in seconds):

  # Type    Start    End  Width  t~exp~   \w     \q     \k     \f   Frames
#--------------------------------------------------------------------------
  1  \f      0.00 179.00   1.00    0.20   0.00   0.00   0.00    --   179
  2  \w   -145.00  24.00   1.00    0.20    --   30.00   0.00   0.00  169
;
_diffrn_measurement_device 'abstract diffractometer'
_diffrn_measurement_device_type 'dectris-CrysAlisPro-abstract goniometer imported dectris images'
_diffrn_measurement_method 'omega rotation'
_diffrn_orient_matrix_type 'CrysAlisPro convention (1999,Acta A55,543-557)'
_diffrn_orient_matrix_UB_11 -0.0343958000
_diffrn_orient_matrix_UB_12 -0.0237389000
_diffrn_orient_matrix_UB_13 -0.0036567000
_diffrn_orient_matrix_UB_21 0.0030649000
_diffrn_orient_matrix_UB_22 0.0264952000
_diffrn_orient_matrix_UB_23 -0.0065474000
_diffrn_orient_matrix_UB_31 0.0150038000
_diffrn_orient_matrix_UB_32 -0.0123730000
_diffrn_orient_matrix_UB_33 -0.0070272000
_diffrn_radiation_collimation '0.3 x 1.5 Double Pinhole'
_diffrn_radiation_monochromator Synchrotron
_diffrn_radiation_probe x-ray
_diffrn_radiation_type Synchrotron
_diffrn_radiation_wavelength 0.6889
_diffrn_reflns_av_R_equivalents 0.0722
_diffrn_reflns_av_unetI/netI 0.0487
_diffrn_reflns_Laue_measured_fraction_full 0.997
_diffrn_reflns_Laue_measured_fraction_max 0.997
_diffrn_reflns_limit_h_max 21
_diffrn_reflns_limit_h_min -25
_diffrn_reflns_limit_k_max 23
_diffrn_reflns_limit_k_min -25
_diffrn_reflns_limit_l_max 78
_diffrn_reflns_limit_l_min -80
_diffrn_reflns_number 60877
_diffrn_reflns_point_group_measured_fraction_full 0.997
_diffrn_reflns_point_group_measured_fraction_max 0.997
_diffrn_reflns_theta_full 24.415
_diffrn_reflns_theta_max 24.517
_diffrn_reflns_theta_min 1.597
_diffrn_source Synchrotron
_diffrn_source_type 'Undulator, I19, DLS, RAL'
_exptl_absorpt_coefficient_mu 0.480
_exptl_absorpt_correction_T_max 1.00000
_exptl_absorpt_correction_T_min 0.45197
_exptl_absorpt_correction_type multi-scan
_exptl_absorpt_process_details
;
CrysAlisPro 1.171.39.46 (Rigaku Oxford Diffraction, 2018)
Empirical absorption correction using spherical harmonics,
 implemented in SCALE3 ABSPACK scaling algorithm.
;
_exptl_crystal_colour 'clear dark red'
_exptl_crystal_colour_lustre clear
_exptl_crystal_colour_modifier dark
_exptl_crystal_colour_primary red
_exptl_crystal_density_diffrn 1.141
_exptl_crystal_description block
_exptl_crystal_F_000 9109
_exptl_crystal_size_max 0.16
_exptl_crystal_size_mid 0.1
_exptl_crystal_size_min 0.02
_refine_diff_density_max 0.948
_refine_diff_density_min -0.426
_refine_diff_density_rms 0.118
_refine_ls_extinction_method none
_refine_ls_goodness_of_fit_ref 1.244
_refine_ls_hydrogen_treatment constr
_refine_ls_matrix_type full
_refine_ls_number_parameters 605
_refine_ls_number_reflns 10558
_refine_ls_number_restraints 283
_refine_ls_restrained_S_all 1.356
_refine_ls_R_factor_all 0.1947
_refine_ls_R_factor_gt 0.1384
_refine_ls_shift/su_max 0.003
_refine_ls_shift/su_mean 0.000
_refine_ls_structure_factor_coef Fsqd
_refine_ls_weighting_details 'w=1/[\s^2^(Fo^2^)+(0.2000P)^2^] where P=(Fo^2^+2Fc^2^)/3'
_refine_ls_weighting_scheme calc
_refine_ls_wR_factor_gt 0.3692
_refine_ls_wR_factor_ref 0.4153
_reflns_Friedel_coverage 0.000
_reflns_number_gt 4295
_reflns_number_total 10558
_reflns_threshold_expression 'I > 2\s(I)'
_cod_data_source_file d2cc04624e2.cif
_cod_data_source_block m_ir_lt_040_1_172_c1_col1_
_cod_original_cell_volume 25940.3(18)
_cod_original_sg_symbol_H-M 'R -3'
_cod_original_formula_sum 'C120.39 H94.58 Cl8 Fe4 N28.20 O32.99'
_cod_database_code 7130872
_shelx_shelxl_version_number 2018/3
_shelx_space_group_comment
;
The symmetry employed for this shelxl refinement is uniquely defined
by the following loop, which should always be used as a source of
symmetry information in preference to the above space-group names.
They are only intended as comments.
;
_shelx_estimated_absorpt_t_max 0.990
_shelx_estimated_absorpt_t_min 0.927
_reflns_odcompleteness_completeness 88.35
_reflns_odcompleteness_iscentric 1
_reflns_odcompleteness_theta 36.16
_olex2_refinement_description
;
1. Fixed Uiso
 At 1.2 times of:
  All C(H) groups, All C(H,H) groups
 At 1.5 times of:
  All C(H,H,H) groups, All O(H,H) groups
2. Restrained distances
 O12A-O13A = O14A-O13A = O14A-O15A = O13A-O15A = O12A-O15A = O12A-O14A = O8A-
 O10A = O8A-O9A = O10A-O9A = O8A-O7A = O7A-O10A = O7A-O9A
 2.375 with sigma of 0.02
 C2S-C3S
 1.456 with sigma of 0.01
 C3S-N1S
 2.593 with sigma of 0.02
 C2S-N1S
 1.137 with sigma of 0.01
 Cl1A-O3A \\sim Cl1A-O4A \\sim Cl1A-O5A \\sim Cl1A-O2A \\sim Cl6A-O7A \\sim
Cl6A-O8A \\sim Cl6A-O10A ~
 Cl6A-O9A \\sim Cl11-O12A \\sim Cl11-O13A \\sim Cl11-O15A \\sim Cl11-O14A
 with sigma of 0.02
 C5S-C6S \\sim C3S-C2S
 with sigma of 0.002
 N1S-C2S \\sim N4S-C5S
 with sigma of 0.002
3. Uiso/Uaniso restraints and constraints
N4S \\sim C5S \\sim C6S \\sim N1S \\sim C2S \\sim C3S: within 2A with sigma of
0.02 and sigma for terminal atoms of 0.04 within 2A
O10A \\sim O9A \\sim Cl6A \\sim O8A \\sim O7A: within 2A with sigma of 0.02 and
sigma for terminal atoms of 0.04 within 2A
N1S \\sim C2S \\sim C3S: within 2A with sigma of 0.04 and sigma for terminal
atoms of 0.08 within 2A
N1S: within 2A with sigma of 0.002 and sigma for terminal atoms of 0.004 within
2A
C4 \\sim C3 \\sim C2 \\sim N1 \\sim C6 \\sim C5: within 2A with sigma of 0.002
and sigma for terminal atoms of 0.004 within 2A
Uanis(N4S) \\sim Ueq, Uanis(C5S) \\sim Ueq, Uanis(C6S) \\sim Ueq: with sigma of
0.02 and sigma for terminal atoms of 0.04
4. Rigid body (RIGU) restrains
 Cl11, O15A, O14A, O12A, O13A
 with sigma for 1-2 distances of 0.001 and sigma for 1-3 distances of 0.001
 N1S, C2S, C3S
 with sigma for 1-2 distances of 0.004 and sigma for 1-3 distances of 0.004
 O7A, Cl6A, O9A, O8A, O10A
 with sigma for 1-2 distances of 0.001 and sigma for 1-3 distances of 0.001
 N37, C42, C41, C40, C39, C38
 with sigma for 1-2 distances of 0.004 and sigma for 1-3 distances of 0.004
5. Others
 1*[Sof(Cl11)+Sof(O15A)+Sof(O14A)+Sof(O12A)+Sof(O13A)]+1*[Sof(Cl1A)+Sof(O4A)+
 Sof(O5A)+Sof(O2A)+Sof(O3A)]+1*[Sof(Cl6A)+Sof(O9A)+Sof(O8A)+Sof(O10A)+Sof(O7A)]=
 2.6667 with esd of 0.001
 Sof(Cl11)=Sof(O15A)=Sof(O14A)=Sof(O12A)=Sof(O13A)=FVAR(1)
 Sof(Cl1A)=Sof(O4A)=Sof(O5A)=Sof(O2A)=Sof(O3A)=FVAR(2)
 Sof(Cl6A)=Sof(O9A)=Sof(O8A)=Sof(O10A)=Sof(O7A)=FVAR(3)
 Sof(N1S)=Sof(C2S)=Sof(C3S)=Sof(H3SA)=Sof(H3SB)=Sof(H3SC)=FVAR(4)
 Sof(C6S)=Sof(H6SA)=Sof(H6SB)=Sof(H6SC)=Sof(N4S)=Sof(C5S)=0.33333*FVAR(6)
 Fixed Sof: H7SA(0.16667) H7SB(0.16667)
6.a Riding coordinates:
 C3S(H3SA,H3SB,H3SC), O7S(H7SA,H7SB), C6S(H6SA,H6SB,H6SC)
6.b Free rotating group:
 N1S(C2S,C3S)
6.c Secondary CH2 refined with riding coordinates:
 C45(H45A,H45B), C46(H46A,H46B)
6.d Aromatic/amide H refined with riding coordinates:
 C36(H36), C14(H14), C42(H42), C34(H34), C17(H17), C5(H5), C33(H33), C10(H10),
 C23(H23), C16(H16), C27(H27), C2(H2), C22(H22), C3(H3), C26(H26), C43(H43),
 C9(H9), C39(H39), C4(H4), C20(H20), C21(H21), C28(H28), C29(H29), C40(H40)
;
_smtbx_masks_void_probe_radius 1.2
_smtbx_masks_void_truncation_radius 1.2
_olex2_submission_special_instructions 'No special instructions were received'
_oxdiff_exptl_absorpt_empirical_details
;
Empirical correction (ABSPACK) includes:
- Absorption correction using spherical harmonics
- Frame scaling
;
_oxdiff_exptl_absorpt_empirical_full_max 1.609
_oxdiff_exptl_absorpt_empirical_full_min 0.621

loop_
_space_group_symop_operation_xyz
'x, y, z'
'-y, x-y, z'
'-x+y, -x, z'
'x+2/3, y+1/3, z+1/3'
'-y+2/3, x-y+1/3, z+1/3'
'-x+y+2/3, -x+1/3, z+1/3'
'x+1/3, y+2/3, z+2/3'
'-y+1/3, x-y+2/3, z+2/3'
'-x+y+1/3, -x+2/3, z+2/3'
'-x, -y, -z'
'y, -x+y, -z'
'x-y, x, -z'
'-x+2/3, -y+1/3, -z+1/3'
'y+2/3, -x+y+1/3, -z+1/3'
'x-y+2/3, x+1/3, -z+1/3'
'-x+1/3, -y+2/3, -z+2/3'
'y+1/3, -x+y+2/3, -z+2/3'
'x-y+1/3, x+2/3, -z+2/3'

loop_
_atom_site_label
_atom_site_type_symbol
_atom_site_fract_x
_atom_site_fract_y
_atom_site_fract_z
_atom_site_U_iso_or_equiv
_atom_site_adp_type
_atom_site_occupancy
_atom_site_site_symmetry_order
_atom_site_calc_flag
_atom_site_refinement_flags_posn
_atom_site_refinement_flags_adp
_atom_site_refinement_flags_occupancy
_atom_site_disorder_assembly
_atom_site_disorder_group
Fe1 Fe 0.76320(6) 0.62310(6) 0.59906(2) 0.1362(6) Uani 1 1 d . . . . .
Fe2 Fe 0.666667 0.333333 0.48483(2) 0.1454(8) Uani 1 3 d S T P . .
Cl6A Cl 0.3373(2) 0.4467(2) 0.56769(5) 0.2169(16) Uani 0.967(5) 1 d D U P . .
Cl1A Cl 0.6185(3) 0.6748(3) 0.51656(5) 0.1861(16) Uani 0.817(6) 1 d D . P . .
Cl11 Cl 0.53931(19) 0.3858(2) 0.69526(6) 0.226(2) Uani 0.882(7) 1 d D . P . .
N7 N 0.6585(3) 0.5499(4) 0.59641(9) 0.1341(19) Uani 1 1 d . . . . .
N31 N 0.7915(4) 0.6101(4) 0.57224(8) 0.1322(17) Uani 1 1 d . . . . .
N13 N 0.4441(3) 0.2359(4) 0.61161(8) 0.1278(17) Uani 1 1 d . . . . .
N37 N 0.6717(4) 0.4150(4) 0.50019(8) 0.1380(19) Uani 1 1 d . . . . .
N25 N 0.8655(4) 0.6986(3) 0.59968(11) 0.144(2) Uani 1 1 d . . . . .
N1 N 0.7283(5) 0.6855(4) 0.58774(10) 0.1681(17) Uani 1 1 d . U . . .
C12 C 0.6278(5) 0.4816(5) 0.60392(10) 0.132(2) Uani 1 1 d . . . . .
C11 C 0.5523(5) 0.4350(5) 0.60273(11) 0.134(2) Uani 1 1 d . . . . .
N19 N 0.3643(4) 0.1084(5) 0.62681(10) 0.146(2) Uani 1 1 d . . . . .
C18 C 0.4499(4) 0.2347(5) 0.63197(11) 0.138(2) Uani 1 1 d . . . . .
C36 C 0.7451(5) 0.5646(4) 0.55806(11) 0.133(2) Uani 1 1 d . . . . .
H36 H 0.695518 0.537794 0.560980 0.160 Uiso 1 1 calc R U . . .
N44 N 0.5961(5) 0.3445(5) 0.47008(9) 0.159(2) Uani 1 1 d . . . . .
C14 C 0.4784(4) 0.3004(5) 0.60318(11) 0.129(2) Uani 1 1 d . . . . .
H14 H 0.474179 0.302781 0.589429 0.155 Uiso 1 1 calc R U . . .
C15 C 0.5198(4) 0.3640(5) 0.61321(11) 0.135(2) Uani 1 1 d . . . . .
N47 N 0.666667 0.333333 0.43298(18) 0.175(5) Uani 1 3 d S T P . .
C8 C 0.6166(6) 0.5747(5) 0.58868(11) 0.140(2) Uani 1 1 d . . . . .
C35 C 0.7691(6) 0.5564(5) 0.53903(10) 0.136(2) Uani 1 1 d . . . . .
C32 C 0.8611(5) 0.6496(4) 0.56807(12) 0.135(2) Uani 1 1 d . . . . .
C38 C 0.6245(6) 0.4352(5) 0.49412(12) 0.157(3) Uani 1 1 d . . . . .
C24 C 0.4086(5) 0.1627(6) 0.64030(12) 0.152(3) Uani 1 1 d . . . . .
C42 C 0.7153(4) 0.4538(4) 0.51521(10) 0.133(2) Uani 1 1 d . . . . .
H42 H 0.747844 0.440275 0.520236 0.160 Uiso 1 1 calc R U . . .
C6 C 0.6560(7) 0.6517(6) 0.58299(14) 0.1681(17) Uani 1 1 d . U . . .
O15A O 0.4963(4) 0.3118(4) 0.68910(10) 0.204(3) Uani 0.882(7) 1 d D . P . .
C30 C 0.9042(6) 0.7002(5) 0.58371(16) 0.156(3) Uani 1 1 d . . . . .
C34 C 0.8413(6) 0.5938(5) 0.53540(12) 0.153(3) Uani 1 1 d . . . . .
H34 H 0.859944 0.587057 0.523538 0.184 Uiso 1 1 calc R U . . .
C41 C 0.7147(5) 0.5114(5) 0.52345(11) 0.140(2) Uani 1 1 d . . . . .
C17 C 0.4909(6) 0.2964(7) 0.64223(13) 0.171(3) Uani 1 1 d . . . . .
H17 H 0.493074 0.293955 0.656051 0.205 Uiso 1 1 calc R U . . .
C5 C 0.6255(6) 0.6873(5) 0.57406(13) 0.1725(17) Uani 1 1 d . U . . .
H5 H 0.576703 0.662215 0.570166 0.207 Uiso 1 1 calc R U . . .
C33 C 0.8869(6) 0.6421(5) 0.54945(17) 0.174(3) Uani 1 1 d . . . . .
H33 H 0.936416 0.670628 0.546569 0.208 Uiso 1 1 calc R U . . .
O9A O 0.3549(5) 0.3900(5) 0.57149(15) 0.258(4) Uani 0.967(5) 1 d D U P . .
C10 C 0.5119(5) 0.4583(7) 0.59320(14) 0.158(3) Uani 1 1 d . . . . .
H10 H 0.461976 0.427058 0.591552 0.189 Uiso 1 1 calc R U . . .
C23 C 0.4110(6) 0.1457(6) 0.66051(15) 0.178(3) Uani 1 1 d . . . . .
H23 H 0.444801 0.181140 0.669073 0.214 Uiso 1 1 calc R U . . .
C16 C 0.5283(5) 0.3603(5) 0.63347(13) 0.159(3) Uani 1 1 d . . . . .
H16 H 0.559563 0.401872 0.640736 0.191 Uiso 1 1 calc R U . . .
C27 C 0.9726(8) 0.7929(5) 0.61442(18) 0.200(5) Uani 1 1 d . . . . .
H27 H 0.996095 0.823040 0.625276 0.240 Uiso 1 1 calc R U . . .
C2 C 0.7714(6) 0.7585(5) 0.58441(13) 0.1703(17) Uani 1 1 d . U . . .
H2 H 0.820063 0.782781 0.588406 0.204 Uiso 1 1 calc R U . . .
C22 C 0.3650(7) 0.0791(9) 0.66737(16) 0.209(5) Uani 1 1 d . . . . .
H22 H 0.361133 0.068807 0.680947 0.250 Uiso 1 1 calc R U . . .
C3 C 0.7408(7) 0.7975(6) 0.57466(14) 0.1736(17) Uani 1 1 d . U . . .
H3 H 0.769780 0.846243 0.571051 0.208 Uiso 1 1 calc R U . . .
C26 C 0.8993(7) 0.7458(5) 0.61466(13) 0.165(3) Uani 1 1 d . . . . .
H26 H 0.871950 0.746350 0.625457 0.198 Uiso 1 1 calc R U . . .
C43 C 0.5816(6) 0.3909(6) 0.47617(12) 0.160(3) Uani 1 1 d . . . . .
H43 H 0.546232 0.398289 0.470093 0.192 Uiso 1 1 calc R U . . .
C9 C 0.5449(7) 0.5293(8) 0.58579(13) 0.166(3) Uani 1 1 d . . . . .
H9 H 0.517355 0.545195 0.578859 0.199 Uiso 1 1 calc R U . . .
C39 C 0.6184(7) 0.4893(7) 0.50169(13) 0.195(4) Uani 1 1 d . . . . .
H39 H 0.584290 0.501157 0.496921 0.233 Uiso 1 1 calc R U . . .
C4 C 0.6669(7) 0.7599(6) 0.57086(14) 0.1744(18) Uani 1 1 d . U . . .
H4 H 0.644882 0.785345 0.565940 0.209 Uiso 1 1 calc R U . . .
C45 C 0.5510(6) 0.2985(6) 0.45236(11) 0.185(4) Uani 1 1 d . . . . .
H45A H 0.506007 0.299941 0.451152 0.222 Uiso 1 1 calc R U . . .
H45B H 0.539035 0.248075 0.453886 0.222 Uiso 1 1 calc R U . . .
C20 C 0.3227(5) 0.0396(6) 0.63381(15) 0.172(3) Uani 1 1 d . . . . .
H20 H 0.293704 0.001512 0.625166 0.206 Uiso 1 1 calc R U . . .
O4A O 0.5924(7) 0.7235(6) 0.51870(19) 0.248(5) Uani 0.817(6) 1 d D . P . .
C21 C 0.3239(7) 0.0267(6) 0.6538(2) 0.203(4) Uani 1 1 d . . . . .
H21 H 0.294696 -0.020836 0.658351 0.244 Uiso 1 1 calc R U . . .
C28 C 1.0105(7) 0.7946(6) 0.5980(2) 0.223(5) Uani 1 1 d . . . . .
H28 H 1.060207 0.828215 0.597334 0.268 Uiso 1 1 calc R U . . .
C29 C 0.9780(7) 0.7488(6) 0.58224(18) 0.195(4) Uani 1 1 d . . . . .
H29 H 1.004478 0.750173 0.571007 0.234 Uiso 1 1 calc R U . . .
C40 C 0.6657(7) 0.5279(6) 0.51723(13) 0.194(4) Uani 1 1 d . . . . .
H40 H 0.662729 0.565827 0.523298 0.233 Uiso 1 1 calc R U . . .
C46 C 0.6022(7) 0.3349(7) 0.43317(13) 0.202(4) Uani 1 1 d . . . . .
H46A H 0.574467 0.310052 0.421335 0.242 Uiso 1 1 calc R U . . .
H46B H 0.613854 0.385426 0.432303 0.242 Uiso 1 1 calc R U . . .
O5A O 0.5781(8) 0.6129(7) 0.5290(3) 0.324(9) Uani 0.817(6) 1 d D . P . .
O14A O 0.5953(5) 0.4246(5) 0.68291(12) 0.236(4) Uani 0.882(7) 1 d D . P . .
O12A O 0.5026(6) 0.4189(6) 0.7046(2) 0.298(5) Uani 0.882(7) 1 d D . P . .
O8A O 0.2663(5) 0.4291(8) 0.57194(16) 0.291(5) Uani 0.967(5) 1 d D U P . .
O13A O 0.5689(8) 0.3748(7) 0.71516(14) 0.334(6) Uani 0.882(7) 1 d D . P . .
O2A O 0.6863(7) 0.6961(10) 0.5255(2) 0.317(9) Uani 0.817(6) 1 d D . P . .
O3A O 0.6131(13) 0.6480(11) 0.49780(17) 0.366(11) Uani 0.817(6) 1 d D . P . .
O10A O 0.3766(8) 0.4931(8) 0.5862(2) 0.397(8) Uani 0.967(5) 1 d D U P . .
O7A O 0.3752(7) 0.4932(7) 0.5532(2) 0.338(6) Uani 0.967(5) 1 d D U P . .
N1S N 0.5717(6) 0.3956(6) 0.55326(14) 0.197(5) Uani 0.862(18) 1 d DG U P A 1
C2S C 0.5342(5) 0.4140(4) 0.54654(12) 0.204(6) Uani 0.862(18) 1 d DG U P A 1
C3S C 0.4864(8) 0.4383(8) 0.5382(2) 0.219(6) Uani 0.862(18) 1 d DG U P A 1
H3SA H 0.479516 0.427115 0.524209 0.329 Uiso 0.862(18) 1 d R U P A 1
H3SB H 0.439960 0.413794 0.544849 0.329 Uiso 0.862(18) 1 d R U P A 1
H3SC H 0.508063 0.490106 0.540037 0.329 Uiso 0.862(18) 1 d R U P A 1
O7S O 0.666667 0.333333 0.5761(3) 0.270(7) Uiso 1 3 d S . P . .
H7SA H 0.661290 0.333840 0.588616 0.405 Uiso 0.1667 1 d R U P B -1
H7SB H 0.638500 0.347320 0.571226 0.405 Uiso 0.1667 1 d R U P B -1
C6S C 0.666667 0.333333 0.6602(3) 0.173(10) Uani 0.60(2) 3 d DS TU P . .
H6SA H 0.623850 0.333330 0.665023 0.259 Uiso 0.199(8) 1 d R U P C -1
H6SB H 0.666670 0.290520 0.665023 0.259 Uiso 0.199(8) 1 d R U P C -1
H6SC H 0.709480 0.376150 0.665023 0.259 Uiso 0.199(8) 1 d R U P C -1
N4S N 0.666667 0.333333 0.6215(3) 0.241(13) Uani 0.60(2) 3 d DS TU P . .
C5S C 0.666667 0.333333 0.6385(3) 0.199(11) Uani 0.60(2) 3 d DS TU P . .

loop_
_atom_site_aniso_label
_atom_site_aniso_U_11
_atom_site_aniso_U_22
_atom_site_aniso_U_33
_atom_site_aniso_U_23
_atom_site_aniso_U_13
_atom_site_aniso_U_12
Fe1 0.1689(10) 0.1246(8) 0.1107(8) -0.0032(5) -0.0016(6) 0.0701(7)
Fe2 0.1748(11) 0.1748(11) 0.0866(10) 0.000 0.000 0.0874(6)
Cl6A 0.208(3) 0.273(4) 0.187(3) 0.064(3) 0.021(2) 0.134(3)
Cl1A 0.268(4) 0.210(3) 0.130(2) -0.005(2) -0.022(2) 0.156(3)
Cl11 0.163(3) 0.206(3) 0.186(3) -0.072(2) 0.023(2) 0.000(2)
N7 0.135(4) 0.147(5) 0.106(4) -0.029(4) -0.009(3) 0.060(4)
N31 0.163(6) 0.126(4) 0.100(4) 0.000(3) 0.003(4) 0.066(4)
N13 0.112(4) 0.166(5) 0.093(4) -0.001(3) 0.010(3) 0.060(4)
N37 0.164(5) 0.178(5) 0.083(3) 0.016(3) 0.000(3) 0.094(4)
N25 0.172(5) 0.112(4) 0.136(5) -0.002(4) 0.002(5) 0.062(4)
N1 0.230(4) 0.162(3) 0.137(3) 0.007(3) 0.003(3) 0.117(4)
C12 0.146(7) 0.122(5) 0.104(4) -0.009(4) 0.015(4) 0.048(5)
C11 0.151(7) 0.148(6) 0.107(5) -0.006(4) 0.005(5) 0.077(6)
N19 0.134(4) 0.167(6) 0.115(4) 0.008(4) 0.003(4) 0.058(4)
C18 0.125(5) 0.154(6) 0.100(5) 0.011(5) 0.017(4) 0.044(5)
C36 0.160(6) 0.145(6) 0.099(5) 0.019(4) 0.009(4) 0.079(5)
N44 0.223(7) 0.185(6) 0.087(4) -0.007(4) -0.013(4) 0.113(6)
C14 0.105(4) 0.166(7) 0.101(4) 0.002(5) 0.007(4) 0.056(5)
C15 0.135(5) 0.161(7) 0.099(5) -0.017(5) 0.001(4) 0.066(5)
N47 0.209(8) 0.209(8) 0.106(8) 0.000 0.000 0.105(4)
C8 0.163(8) 0.177(8) 0.103(5) -0.007(4) -0.016(5) 0.104(7)
C35 0.178(8) 0.153(6) 0.094(5) 0.018(4) 0.002(5) 0.096(6)
C32 0.152(7) 0.111(5) 0.118(5) -0.002(4) 0.010(5) 0.048(5)
C38 0.219(8) 0.177(7) 0.103(5) -0.008(4) -0.013(5) 0.120(7)
C24 0.136(6) 0.200(9) 0.107(5) 0.003(6) 0.001(5) 0.073(6)
C42 0.160(6) 0.136(5) 0.093(4) 0.015(3) 0.003(4) 0.066(4)
C6 0.229(4) 0.163(3) 0.138(3) 0.007(3) 0.003(3) 0.118(4)
O15A 0.196(6) 0.204(5) 0.128(4) -0.021(4) 0.025(4) 0.039(4)
C30 0.168(8) 0.122(6) 0.156(8) 0.004(5) 0.030(6) 0.057(6)
C34 0.171(8) 0.166(7) 0.105(5) -0.013(5) 0.007(5) 0.071(6)
C41 0.186(7) 0.160(6) 0.095(4) 0.012(4) 0.007(5) 0.101(6)
C17 0.174(7) 0.190(9) 0.100(5) -0.011(6) 0.001(5) 0.055(7)
C5 0.232(4) 0.167(4) 0.139(3) 0.009(3) 0.002(3) 0.115(4)
C33 0.188(8) 0.159(7) 0.160(8) 0.010(6) 0.036(7) 0.076(7)
O9A 0.235(8) 0.276(8) 0.265(9) 0.069(6) -0.032(7) 0.129(7)
C10 0.145(7) 0.199(9) 0.128(6) 0.009(6) -0.002(5) 0.085(7)
C23 0.196(9) 0.163(8) 0.135(7) 0.023(6) 0.004(6) 0.059(7)
C16 0.179(7) 0.145(7) 0.113(6) -0.001(5) 0.015(5) 0.051(6)
C27 0.215(11) 0.123(7) 0.177(9) -0.018(6) 0.029(8) 0.020(7)
C2 0.232(4) 0.163(3) 0.140(3) 0.004(3) 0.004(3) 0.117(4)
C22 0.224(11) 0.217(12) 0.124(6) 0.024(8) -0.023(7) 0.065(10)
C3 0.234(4) 0.166(3) 0.142(3) 0.006(3) 0.002(3) 0.116(4)
C26 0.229(10) 0.105(5) 0.124(6) -0.011(5) 0.015(6) 0.056(6)
C43 0.198(8) 0.207(9) 0.094(5) -0.003(5) -0.033(5) 0.115(7)
C9 0.162(9) 0.231(11) 0.126(6) 0.009(7) -0.005(6) 0.113(8)
C39 0.290(12) 0.245(10) 0.125(6) -0.039(6) -0.051(7) 0.191(10)
C4 0.234(4) 0.168(4) 0.143(3) 0.007(3) 0.001(3) 0.116(4)
C45 0.210(9) 0.242(10) 0.087(5) -0.025(5) -0.025(5) 0.101(8)
C20 0.164(7) 0.194(9) 0.126(7) 0.027(6) 0.001(5) 0.065(7)
O4A 0.325(13) 0.199(8) 0.271(12) 0.027(8) 0.068(10) 0.169(10)
C21 0.195(10) 0.158(8) 0.188(11) 0.045(8) 0.012(8) 0.036(7)
C28 0.199(10) 0.164(9) 0.213(11) -0.048(9) 0.042(9) 0.021(7)
C29 0.213(11) 0.143(7) 0.176(9) -0.010(7) 0.017(8) 0.048(8)
C40 0.313(13) 0.221(9) 0.124(6) -0.043(6) -0.062(7) 0.190(10)
C46 0.266(12) 0.279(12) 0.103(6) -0.024(6) -0.020(7) 0.167(11)
O5A 0.286(15) 0.265(14) 0.47(3) 0.075(17) 0.057(16) 0.178(12)
O14A 0.217(7) 0.214(7) 0.175(6) -0.041(5) 0.036(5) 0.031(5)
O12A 0.297(11) 0.233(8) 0.262(11) -0.065(8) 0.087(8) 0.057(8)
O8A 0.190(6) 0.449(15) 0.240(9) 0.123(9) 0.046(5) 0.164(7)
O13A 0.389(16) 0.307(14) 0.167(6) -0.044(6) -0.061(8) 0.071(10)
O2A 0.232(11) 0.44(2) 0.299(15) -0.193(16) -0.058(11) 0.185(13)
O3A 0.68(3) 0.51(2) 0.185(10) -0.050(13) -0.077(15) 0.50(3)
O10A 0.380(15) 0.337(12) 0.393(11) -0.078(11) -0.143(13) 0.119(11)
O7A 0.332(11) 0.396(14) 0.388(11) 0.226(11) 0.201(10) 0.260(11)
N1S 0.202(10) 0.239(11) 0.134(7) -0.039(6) 0.013(6) 0.099(8)
C2S 0.217(15) 0.221(13) 0.155(11) -0.028(9) 0.001(9) 0.097(10)
C3S 0.237(14) 0.253(14) 0.172(11) -0.022(9) 0.003(9) 0.125(11)
C6S 0.169(12) 0.169(12) 0.181(19) 0.000 0.000 0.085(6)
N4S 0.207(14) 0.207(14) 0.31(3) 0.000 0.000 0.104(7)
C5S 0.192(12) 0.192(12) 0.214(19) 0.000 0.000 0.096(6)

loop_
_atom_type_symbol
_atom_type_description
_atom_type_scat_dispersion_real
_atom_type_scat_dispersion_imag
_atom_type_scat_source
C C 0.0032 0.0015 'International Tables Vol C Tables 4.2.6.8 and 6.1.1.4'
H H 0.0000 0.0000 'International Tables Vol C Tables 4.2.6.8 and 6.1.1.4'
Cl Cl 0.1418 0.1507 'International Tables Vol C Tables 4.2.6.8 and 6.1.1.4'
Fe Fe 0.3525 0.8017 'International Tables Vol C Tables 4.2.6.8 and 6.1.1.4'
N N 0.0060 0.0030 'International Tables Vol C Tables 4.2.6.8 and 6.1.1.4'
O O 0.0108 0.0057 'International Tables Vol C Tables 4.2.6.8 and 6.1.1.4'

loop_
_geom_angle_atom_site_label_1
_geom_angle_atom_site_label_2
_geom_angle_atom_site_label_3
_geom_angle
_geom_angle_site_symmetry_1
_geom_angle_site_symmetry_3
_geom_angle_publ_flag
N7 Fe1 N13 95.8(3) . 3_665 ?
N31 Fe1 N7 96.2(3) . . ?
N31 Fe1 N13 93.7(3) . 3_665 ?
N31 Fe1 N1 89.1(3) . . ?
N25 Fe1 N7 175.4(3) . . ?
N25 Fe1 N31 80.9(3) . . ?
N25 Fe1 N13 88.0(3) . 3_665 ?
N25 Fe1 N1 95.4(3) . . ?
N25 Fe1 N19 95.1(3) . 3_665 ?
N1 Fe1 N7 80.8(4) . . ?
N1 Fe1 N13 175.9(3) . 3_665 ?
N19 Fe1 N7 88.0(3) 3_665 . ?
N19 Fe1 N31 173.9(3) 3_665 . ?
N19 Fe1 N13 81.5(3) 3_665 3_665 ?
N19 Fe1 N1 96.0(3) 3_665 . ?
N37 Fe2 N37 95.1(2) . 3_665 ?
N37 Fe2 N37 95.1(2) . 2_655 ?
N37 Fe2 N37 95.1(2) 3_665 2_655 ?
N44 Fe2 N37 87.4(3) 2_655 3_665 ?
N44 Fe2 N37 87.4(3) 3_665 . ?
N44 Fe2 N37 82.2(3) 2_655 2_655 ?
N44 Fe2 N37 176.5(3) 3_665 2_655 ?
N44 Fe2 N37 82.2(3) . . ?
N44 Fe2 N37 82.2(3) 3_665 3_665 ?
N44 Fe2 N37 87.4(3) . 2_655 ?
N44 Fe2 N37 176.5(3) . 3_665 ?
N44 Fe2 N37 176.5(3) 2_655 . ?
N44 Fe2 N44 95.4(3) 3_665 . ?
N44 Fe2 N44 95.4(3) 2_655 . ?
N44 Fe2 N44 95.4(3) 2_655 3_665 ?
O9A Cl6A O10A 96.1(7) . . ?
O8A Cl6A O9A 115.8(7) . . ?
O8A Cl6A O10A 100.0(8) . . ?
O7A Cl6A O9A 115.7(6) . . ?
O7A Cl6A O8A 121.4(6) . . ?
O7A Cl6A O10A 100.5(9) . . ?
O4A Cl1A O5A 110.1(8) . . ?
O4A Cl1A O2A 115.8(9) . . ?
O2A Cl1A O5A 95.2(12) . . ?
O3A Cl1A O4A 114.9(7) . . ?
O3A Cl1A O5A 105.7(12) . . ?
O3A Cl1A O2A 112.8(10) . . ?
O15A Cl11 O12A 117.6(6) . . ?
O15A Cl11 O13A 99.8(6) . . ?
O14A Cl11 O15A 112.2(5) . . ?
O14A Cl11 O12A 120.2(7) . . ?
O14A Cl11 O13A 109.1(7) . . ?
O12A Cl11 O13A 93.3(7) . . ?
C12 N7 Fe1 123.8(6) . . ?
C8 N7 Fe1 115.5(7) . . ?
C8 N7 C12 120.3(7) . . ?
C36 N31 Fe1 125.4(6) . . ?
C32 N31 Fe1 115.6(5) . . ?
C32 N31 C36 119.0(7) . . ?
C18 N13 Fe1 115.2(6) . 2_655 ?
C14 N13 Fe1 128.3(5) . 2_655 ?
C14 N13 C18 116.2(7) . . ?
C38 N37 Fe2 113.7(5) . . ?
C38 N37 C42 115.6(7) . . ?
C42 N37 Fe2 130.8(6) . . ?
C30 N25 Fe1 114.8(6) . . ?
C30 N25 C26 119.2(8) . . ?
C26 N25 Fe1 126.0(7) . . ?
C6 N1 Fe1 116.1(7) . . ?
C6 N1 C2 119.7(9) . . ?
C2 N1 Fe1 124.2(7) . . ?
N7 C12 C11 120.1(8) . . ?
C12 C11 C15 118.4(8) . . ?
C10 C11 C12 118.8(9) . . ?
C10 C11 C15 122.7(9) . . ?
C24 N19 Fe1 114.6(6) . 2_655 ?
C20 N19 Fe1 127.2(6) . 2_655 ?
C20 N19 C24 118.0(7) . . ?
N13 C18 C24 113.3(8) . . ?
C17 C18 N13 120.8(8) . . ?
C17 C18 C24 126.0(8) . . ?
N31 C36 H36 118.6 . . ?
N31 C36 C35 122.8(8) . . ?
C35 C36 H36 118.6 . . ?
C43 N44 Fe2 116.7(6) . . ?
C43 N44 C45 116.0(8) . . ?
C45 N44 Fe2 127.1(7) . . ?
N13 C14 H14 117.8 . . ?
N13 C14 C15 124.4(7) . . ?
C15 C14 H14 117.8 . . ?
C14 C15 C11 120.8(7) . . ?
C14 C15 C16 117.9(8) . . ?
C16 C15 C11 121.2(8) . . ?
C46 N47 C46 119.99(3) 2_655 3_665 ?
C46 N47 C46 119.99(3) 3_665 . ?
C46 N47 C46 119.99(4) 2_655 . ?
N7 C8 C6 114.7(10) . . ?
N7 C8 C9 120.5(9) . . ?
C9 C8 C6 124.7(10) . . ?
C36 C35 C41 120.1(9) . . ?
C34 C35 C36 117.5(8) . . ?
C34 C35 C41 122.3(7) . . ?
N31 C32 C30 114.1(8) . . ?
N31 C32 C33 119.7(8) . . ?
C33 C32 C30 126.2(10) . . ?
N37 C38 C43 111.0(8) . . ?
C39 C38 N37 125.2(9) . . ?
C39 C38 C43 123.6(9) . . ?
N19 C24 C18 115.0(7) . . ?
N19 C24 C23 120.7(9) . . ?
C23 C24 C18 124.3(9) . . ?
N37 C42 H42 118.3 . . ?
N37 C42 C41 123.5(8) . . ?
C41 C42 H42 118.3 . . ?
N1 C6 C8 112.8(9) . . ?
C5 C6 N1 122.3(11) . . ?
C5 C6 C8 124.9(11) . . ?
N25 C30 C32 114.1(9) . . ?
N25 C30 C29 121.8(9) . . ?
C29 C30 C32 123.9(10) . . ?
C35 C34 H34 120.5 . . ?
C35 C34 C33 119.0(8) . . ?
C33 C34 H34 120.5 . . ?
C42 C41 C35 120.9(8) . . ?
C40 C41 C35 120.7(8) . . ?
C40 C41 C42 118.4(9) . . ?
C18 C17 H17 118.8 . . ?
C16 C17 C18 122.4(8) . . ?
C16 C17 H17 118.8 . . ?
C6 C5 H5 120.5 . . ?
C6 C5 C4 118.9(12) . . ?
C4 C5 H5 120.5 . . ?
C32 C33 H33 119.1 . . ?
C34 C33 C32 121.8(10) . . ?
C34 C33 H33 119.1 . . ?
C11 C10 H10 120.1 . . ?
C11 C10 C9 119.8(9) . . ?
C9 C10 H10 120.1 . . ?
C24 C23 H23 120.0 . . ?
C22 C23 C24 120.1(10) . . ?
C22 C23 H23 120.0 . . ?
C15 C16 H16 121.0 . . ?
C17 C16 C15 118.1(8) . . ?
C17 C16 H16 121.0 . . ?
C26 C27 H27 121.0 . . ?
C28 C27 H27 121.0 . . ?
C28 C27 C26 118.1(11) . . ?
N1 C2 H2 120.4 . . ?
N1 C2 C3 119.1(10) . . ?
C3 C2 H2 120.4 . . ?
C23 C22 H22 121.2 . . ?
C23 C22 C21 117.5(10) . . ?
C21 C22 H22 121.2 . . ?
C2 C3 H3 121.3 . . ?
C4 C3 C2 117.4(10) . . ?
C4 C3 H3 121.3 . . ?
N25 C26 C27 121.6(9) . . ?
N25 C26 H26 119.2 . . ?
C27 C26 H26 119.2 . . ?
N44 C43 C38 116.2(8) . . ?
N44 C43 H43 121.9 . . ?
C38 C43 H43 121.9 . . ?
C8 C9 C10 119.8(9) . . ?
C8 C9 H9 120.1 . . ?
C10 C9 H9 120.1 . . ?
C38 C39 H39 121.9 . . ?
C38 C39 C40 116.3(9) . . ?
C40 C39 H39 121.9 . . ?
C5 C4 C3 122.0(11) . . ?
C5 C4 H4 119.0 . . ?
C3 C4 H4 119.0 . . ?
N44 C45 H45A 110.7 . . ?
N44 C45 H45B 110.7 . . ?
N44 C45 C46 105.1(8) . . ?
H45A C45 H45B 108.8 . . ?
C46 C45 H45A 110.7 . . ?
C46 C45 H45B 110.7 . . ?
N19 C20 H20 120.5 . . ?
N19 C20 C21 119.1(10) . . ?
C21 C20 H20 120.5 . . ?
C22 C21 C20 124.1(10) . . ?
C22 C21 H21 117.9 . . ?
C20 C21 H21 117.9 . . ?
C27 C28 H28 119.0 . . ?
C27 C28 C29 122.1(11) . . ?
C29 C28 H28 119.0 . . ?
C30 C29 H29 121.5 . . ?
C28 C29 C30 117.1(11) . . ?
C28 C29 H29 121.5 . . ?
C41 C40 C39 120.9(9) . . ?
C41 C40 H40 119.5 . . ?
C39 C40 H40 119.5 . . ?
N47 C46 C45 115.6(9) . . ?
N47 C46 H46A 108.4 . . ?
N47 C46 H46B 108.4 . . ?
C45 C46 H46A 108.4 . . ?
C45 C46 H46B 108.4 . . ?
H46A C46 H46B 107.4 . . ?
N1S C2S C3S 179.1 . . ?
C2S C3S H3SA 109.5 . . ?
C2S C3S H3SB 109.5 . . ?
C2S C3S H3SC 109.5 . . ?
H3SA C3S H3SB 109.4 . . ?
H3SA C3S H3SC 109.5 . . ?
H3SB C3S H3SC 109.4 . . ?
H7SA O7S H7SB 104.6 . . ?
H6SA C6S H6SB 109.5 . . ?
H6SA C6S H6SC 109.5 . . ?
H6SB C6S H6SC 109.5 . . ?
C5S C6S H6SA 109.5 . . ?
C5S C6S H6SB 109.5 . . ?
C5S C6S H6SC 109.5 . . ?
N4S C5S C6S 180.0 . . ?

loop_
_geom_bond_atom_site_label_1
_geom_bond_atom_site_label_2
_geom_bond_distance
_geom_bond_site_symmetry_2
_geom_bond_publ_flag
Fe1 N7 1.974(6) . ?
Fe1 N31 1.957(6) . ?
Fe1 N13 1.988(6) 3_665 ?
Fe1 N25 1.942(7) . ?
Fe1 N1 1.958(7) . ?
Fe1 N19 1.949(7) 3_665 ?
Fe2 N37 1.966(7) . ?
Fe2 N37 1.966(7) 2_655 ?
Fe2 N37 1.966(7) 3_665 ?
Fe2 N44 1.900(8) . ?
Fe2 N44 1.900(8) 3_665 ?
Fe2 N44 1.900(8) 2_655 ?
Cl6A O9A 1.445(8) . ?
Cl6A O8A 1.385(7) . ?
Cl6A O10A 1.541(10) . ?
Cl6A O7A 1.326(8) . ?
Cl1A O4A 1.395(8) . ?
Cl1A O5A 1.421(12) . ?
Cl1A O2A 1.405(10) . ?
Cl1A O3A 1.360(10) . ?
Cl11 O15A 1.422(7) . ?
Cl11 O14A 1.338(7) . ?
Cl11 O12A 1.423(9) . ?
Cl11 O13A 1.539(9) . ?
N7 C12 1.350(9) . ?
N7 C8 1.338(10) . ?
N31 C36 1.359(9) . ?
N31 C32 1.309(9) . ?
N13 C18 1.372(9) . ?
N13 C14 1.308(9) . ?
N37 C38 1.330(10) . ?
N37 C42 1.334(9) . ?
N25 C30 1.338(11) . ?
N25 C26 1.342(10) . ?
N1 C6 1.362(12) . ?
N1 C2 1.363(12) . ?
C12 C11 1.398(11) . ?
C11 C15 1.478(11) . ?
C11 C10 1.341(12) . ?
N19 C24 1.392(11) . ?
N19 C20 1.353(11) . ?
C18 C24 1.436(12) . ?
C18 C17 1.341(12) . ?
C36 H36 0.9300 . ?
C36 C35 1.415(10) . ?
N44 C43 1.235(10) . ?
N44 C45 1.530(11) . ?
C14 H14 0.9300 . ?
C14 C15 1.360(10) . ?
C15 C16 1.377(11) . ?
N47 C46 1.380(12) . ?
N47 C46 1.380(12) 2_655 ?
N47 C46 1.380(12) 3_665 ?
C8 C6 1.462(13) . ?
C8 C9 1.342(12) . ?
C35 C34 1.345(11) . ?
C35 C41 1.491(12) . ?
C32 C30 1.449(12) . ?
C32 C33 1.402(12) . ?
C38 C43 1.516(12) . ?
C38 C39 1.317(12) . ?
C24 C23 1.409(12) . ?
C42 H42 0.9300 . ?
C42 C41 1.342(10) . ?
C6 C5 1.351(13) . ?
C30 C29 1.376(14) . ?
C34 H34 0.9300 . ?
C34 C33 1.368(13) . ?
C41 C40 1.315(12) . ?
C17 H17 0.9300 . ?
C17 C16 1.314(12) . ?
C5 H5 0.9300 . ?
C5 C4 1.351(13) . ?
C33 H33 0.9300 . ?
C10 H10 0.9300 . ?
C10 C9 1.393(13) . ?
C23 H23 0.9300 . ?
C23 C22 1.330(14) . ?
C16 H16 0.9300 . ?
C27 H27 0.9300 . ?
C27 C26 1.361(14) . ?
C27 C28 1.353(14) . ?
C2 H2 0.9300 . ?
C2 C3 1.434(13) . ?
C22 H22 0.9300 . ?
C22 C21 1.360(15) . ?
C3 H3 0.9300 . ?
C3 C4 1.377(14) . ?
C26 H26 0.9300 . ?
C43 H43 0.9300 . ?
C9 H9 0.9300 . ?
C39 H39 0.9300 . ?
C39 C40 1.391(13) . ?
C4 H4 0.9300 . ?
C45 H45A 0.9700 . ?
C45 H45B 0.9700 . ?
C45 C46 1.608(14) . ?
C20 H20 0.9300 . ?
C20 C21 1.369(15) . ?
C21 H21 0.9300 . ?
C28 H28 0.9300 . ?
C28 C29 1.362(15) . ?
C29 H29 0.9300 . ?
C40 H40 0.9300 . ?
C46 H46A 0.9700 . ?
C46 H46B 0.9700 . ?
N1S C2S 1.1371 . ?
C2S C3S 1.4562 . ?
C3S H3SA 0.9603 . ?
C3S H3SB 0.9598 . ?
C3S H3SC 0.9601 . ?
O7S H7SA 0.8503 . ?
O7S H7SB 0.8502 . ?
C6S H6SA 0.9601 . ?
C6S H6SB 0.9601 . ?
C6S H6SC 0.9601 . ?
C6S C5S 1.456(2) . ?
N4S C5S 1.138(2) . ?

loop_
_geom_torsion_atom_site_label_1
_geom_torsion_atom_site_label_2
_geom_torsion_atom_site_label_3
_geom_torsion_atom_site_label_4
_geom_torsion
_geom_torsion_site_symmetry_1
_geom_torsion_site_symmetry_2
_geom_torsion_site_symmetry_3
_geom_torsion_site_symmetry_4
_geom_torsion_publ_flag
Fe1 N7 C12 C11 175.0(5) . . . . ?
Fe1 N7 C8 C6 1.5(8) . . . . ?
Fe1 N7 C8 C9 178.5(6) . . . . ?
Fe1 N31 C36 C35 -178.7(5) . . . . ?
Fe1 N31 C32 C30 -4.3(9) . . . . ?
Fe1 N31 C32 C33 177.8(6) . . . . ?
Fe1 N13 C18 C24 3.0(8) 2_655 . . . ?
Fe1 N13 C18 C17 -177.0(7) 2_655 . . . ?
Fe1 N13 C14 C15 175.5(5) 2_655 . . . ?
Fe1 N25 C30 C32 5.4(9) . . . . ?
Fe1 N25 C30 C29 -177.6(8) . . . . ?
Fe1 N25 C26 C27 174.5(8) . . . . ?
Fe1 N1 C6 C8 4.0(10) . . . . ?
Fe1 N1 C6 C5 -176.2(7) . . . . ?
Fe1 N1 C2 C3 175.4(6) . . . . ?
Fe1 N19 C24 C18 6.8(9) 2_655 . . . ?
Fe1 N19 C24 C23 -173.1(7) 2_655 . . . ?
Fe1 N19 C20 C21 176.1(8) 2_655 . . . ?
Fe2 N37 C38 C43 -2.5(9) . . . . ?
Fe2 N37 C38 C39 -178.4(9) . . . . ?
Fe2 N37 C42 C41 175.9(6) . . . . ?
Fe2 N44 C43 C38 2.6(12) . . . . ?
Fe2 N44 C45 C46 -85.3(9) . . . . ?
N7 C12 C11 C15 -172.8(6) . . . . ?
N7 C12 C11 C10 3.2(10) . . . . ?
N7 C8 C6 N1 -3.6(11) . . . . ?
N7 C8 C6 C5 176.7(8) . . . . ?
N7 C8 C9 C10 8.3(13) . . . . ?
N31 C36 C35 C34 2.2(11) . . . . ?
N31 C36 C35 C41 -173.9(7) . . . . ?
N31 C32 C30 N25 -0.7(11) . . . . ?
N31 C32 C30 C29 -177.7(9) . . . . ?
N31 C32 C33 C34 -0.5(14) . . . . ?
N13 C18 C24 N19 -6.4(10) . . . . ?
N13 C18 C24 C23 173.6(9) . . . . ?
N13 C18 C17 C16 -1.2(15) . . . . ?
N13 C14 C15 C11 -175.5(7) . . . . ?
N13 C14 C15 C16 2.4(12) . . . . ?
N37 Fe2 N44 C43 -3.2(8) . . . . ?
N37 Fe2 N44 C43 92.3(8) 2_655 . . . ?
N37 Fe2 N44 C45 -178.2(8) . . . . ?
N37 Fe2 N44 C45 -82.7(7) 2_655 . . . ?
N37 C38 C43 N44 0.0(13) . . . . ?
N37 C38 C39 C40 0.2(17) . . . . ?
N37 C42 C41 C35 -174.8(7) . . . . ?
N37 C42 C41 C40 4.2(13) . . . . ?
N25 C30 C29 C28 1.1(16) . . . . ?
N1 C6 C5 C4 -4.4(14) . . . . ?
N1 C2 C3 C4 6.1(13) . . . . ?
C12 N7 C8 C6 173.9(6) . . . . ?
C12 N7 C8 C9 -9.1(11) . . . . ?
C12 C11 C15 C14 -124.2(8) . . . . ?
C12 C11 C15 C16 58.0(10) . . . . ?
C12 C11 C10 C9 -3.9(12) . . . . ?
C11 C15 C16 C17 172.0(9) . . . . ?
C11 C10 C9 C8 -1.7(13) . . . . ?
N19 C24 C23 C22 -7.4(16) . . . . ?
N19 C20 C21 C22 -0.4(19) . . . . ?
C18 N13 C14 C15 1.7(10) . . . . ?
C18 C24 C23 C22 172.6(11) . . . . ?
C18 C17 C16 C15 5.4(15) . . . . ?
C36 N31 C32 C30 175.2(7) . . . . ?
C36 N31 C32 C33 -2.8(11) . . . . ?
C36 C35 C34 C33 -5.3(12) . . . . ?
C36 C35 C41 C42 -121.8(8) . . . . ?
C36 C35 C41 C40 59.2(11) . . . . ?
N44 Fe2 N44 C43 174.3(8) 2_655 . . . ?
N44 Fe2 N44 C43 -89.8(9) 3_665 . . . ?
N44 Fe2 N44 C45 95.2(6) 3_665 . . . ?
N44 Fe2 N44 C45 -0.8(8) 2_655 . . . ?
N44 C45 C46 N47 62.7(11) . . . . ?
C14 N13 C18 C24 177.6(7) . . . . ?
C14 N13 C18 C17 -2.4(11) . . . . ?
C14 C15 C16 C17 -5.8(13) . . . . ?
C15 C11 C10 C9 171.9(8) . . . . ?
C8 N7 C12 C11 3.3(9) . . . . ?
C8 C6 C5 C4 175.4(9) . . . . ?
C35 C34 C33 C32 4.7(14) . . . . ?
C35 C41 C40 C39 175.3(10) . . . . ?
C32 N31 C36 C35 1.9(11) . . . . ?
C32 C30 C29 C28 177.8(11) . . . . ?
C38 N37 C42 C41 -2.4(11) . . . . ?
C38 C39 C40 C41 1.6(18) . . . . ?
C24 N19 C20 C21 2.2(14) . . . . ?
C24 C18 C17 C16 178.8(9) . . . . ?
C24 C23 C22 C21 9.0(19) . . . . ?
C42 N37 C38 C43 176.1(7) . . . . ?
C42 N37 C38 C39 0.2(14) . . . . ?
C42 C41 C40 C39 -3.7(16) . . . . ?
C6 N1 C2 C3 -4.3(12) . . . . ?
C6 C8 C9 C10 -175.0(8) . . . . ?
C6 C5 C4 C3 6.3(14) . . . . ?
C30 N25 C26 C27 -3.2(13) . . . . ?
C30 C32 C33 C34 -178.2(9) . . . . ?
C34 C35 C41 C42 62.2(11) . . . . ?
C34 C35 C41 C40 -116.7(11) . . . . ?
C41 C35 C34 C33 170.7(8) . . . . ?
C17 C18 C24 N19 173.6(9) . . . . ?
C17 C18 C24 C23 -6.4(15) . . . . ?
C33 C32 C30 N25 177.1(8) . . . . ?
C33 C32 C30 C29 0.1(15) . . . . ?
C10 C11 C15 C14 60.0(11) . . . . ?
C10 C11 C15 C16 -117.8(10) . . . . ?
C23 C22 C21 C20 -5(2) . . . . ?
C27 C28 C29 C30 0(2) . . . . ?
C2 N1 C6 C8 -176.3(7) . . . . ?
C2 N1 C6 C5 3.5(14) . . . . ?
C2 C3 C4 C5 -7.2(14) . . . . ?
C26 N25 C30 C32 -176.7(7) . . . . ?
C26 N25 C30 C29 0.3(13) . . . . ?
C26 C27 C28 C29 -3(2) . . . . ?
C43 N44 C45 C46 99.6(10) . . . . ?
C43 C38 C39 C40 -175.3(10) . . . . ?
C9 C8 C6 N1 179.5(8) . . . . ?
C9 C8 C6 C5 -0.2(14) . . . . ?
C39 C38 C43 N44 176.0(10) . . . . ?
C45 N44 C43 C38 178.2(8) . . . . ?
C20 N19 C24 C18 -178.5(8) . . . . ?
C20 N19 C24 C23 1.5(13) . . . . ?
C28 C27 C26 N25 4.5(17) . . . . ?
C46 N47 C46 C45 61.0(15) 2_655 . . . ?
C46 N47 C46 C45 -117.1(12) 3_665 . . . ?

loop_
_smtbx_masks_void_nr
_smtbx_masks_void_average_x
_smtbx_masks_void_average_y
_smtbx_masks_void_average_z
_smtbx_masks_void_volume
_smtbx_masks_void_count_electrons
_smtbx_masks_void_content
1 0.000 0.000 0.000 1588.4 381.0 ?
2 0.000 0.000 0.500 1272.9 310.4 ?
3 0.333 0.667 0.167 1272.9 310.4 ?
4 0.333 0.667 0.667 1588.4 381.0 ?
5 -0.333 0.333 0.333 1588.4 381.0 ?
6 -0.333 0.333 0.833 1272.9 310.4 ?
